data_2203341
loop_
_publ_author_name
'Fujihara, Takashi'
'Sugaya, Tomoaki'
'Nagasawa, Akira'
'Nakayama, Juzo'

_publ_section_title
;
 Tetrakis(1,3-dimethylimidazolidinium-2-dithiocarboxylate-\k<i>S</i>)zinc(II)
 diperchlorate
;
_journal_issue 3
_journal_name_full 'Acta Crystallographica Section E'
_journal_page_first m282
_journal_page_last m284
_journal_paper_doi 10.1107/S160053680400217X
_journal_volume 60
_journal_year 2004
_chemical_formula_iupac '[Zn (C6 H10 N2 S2)4] (Cl O4)2'
_chemical_formula_moiety 'C24 H40 N8 S8 Zn, 2(Cl O4) '
_chemical_formula_sum 'C24 H40 Cl2 N8 O8 S8 Zn'
_chemical_formula_weight 961.39
_chemical_name_systematic
;
Tetrakis(1,3-dimethylimidazolidinium-2-dithiocarboxylate-\kS)zinc
perchlorate
;
_space_group_IT_number 60
_symmetry_cell_setting orthorhombic
_symmetry_space_group_name_Hall '-P 2n 2ab'
_symmetry_space_group_name_H-M 'P b c n'
_atom_sites_solution_hydrogens geom
_atom_sites_solution_primary direct
_atom_sites_solution_secondary difmap
_cell_angle_alpha 90.00
_cell_angle_beta 90.00
_cell_angle_gamma 90.00
_cell_formula_units_Z 4
_cell_length_a 28.6778(10)
_cell_length_b 11.3532(4)
_cell_length_c 12.6453(5)
_cell_measurement_reflns_used 8876
_cell_measurement_temperature 298(2)
_cell_measurement_theta_max 27.82
_cell_measurement_theta_min 2.29
_cell_volume 4117.1(3)
_computing_cell_refinement SMART
_computing_data_collection 'SMART-W2K/NT (Bruker, 2003)'
_computing_data_reduction 'SAINT-W2K/NT (Bruker, 2003)'
_computing_molecular_graphics 'ORTEP-3 for Windows (Farrugia, 1997)'
_computing_publication_material SHELXTL-NT
_computing_structure_refinement SHELXTL-NT
_computing_structure_solution 'SHELXTL-NT (Bruker, 2003)'
_diffrn_ambient_temperature 298(2)
_diffrn_detector_area_resol_mean 8.366
_diffrn_measured_fraction_theta_full 0.998
_diffrn_measured_fraction_theta_max 0.998
_diffrn_measurement_device_type 'Bruker SMART APEX CCD area-detector'
_diffrn_measurement_method '\f and \w'
_diffrn_radiation_monochromator graphite
_diffrn_radiation_source 'fine-focus sealed tube'
_diffrn_radiation_type MoK\a
_diffrn_radiation_wavelength 0.71073
_diffrn_reflns_av_R_equivalents 0.0362
_diffrn_reflns_av_sigmaI/netI 0.0262
_diffrn_reflns_limit_h_max 37
_diffrn_reflns_limit_h_min -37
_diffrn_reflns_limit_k_max 14
_diffrn_reflns_limit_k_min -14
_diffrn_reflns_limit_l_max 16
_diffrn_reflns_limit_l_min -7
_diffrn_reflns_number 27560
_diffrn_reflns_theta_full 27.93
_diffrn_reflns_theta_max 27.93
_diffrn_reflns_theta_min 1.93
_diffrn_standards_decay_% 0
_diffrn_standards_interval_time 300
_diffrn_standards_number 302
_exptl_absorpt_coefficient_mu 1.184
_exptl_absorpt_correction_T_max 0.7806
_exptl_absorpt_correction_T_min 0.6361
_exptl_absorpt_correction_type multi-scan
_exptl_absorpt_process_details '(SADABS; Sheldrick, 1996)'
_exptl_crystal_colour red
_exptl_crystal_density_diffrn 1.551
_exptl_crystal_density_method 'not measured'
_exptl_crystal_description cubic
_exptl_crystal_F_000 1984
_exptl_crystal_size_max 0.42
_exptl_crystal_size_mid 0.25
_exptl_crystal_size_min 0.22
_refine_diff_density_max 0.677
_refine_diff_density_min -0.423
_refine_ls_extinction_method none
_refine_ls_goodness_of_fit_ref 1.310
_refine_ls_hydrogen_treatment constr
_refine_ls_matrix_type full
_refine_ls_number_parameters 235
_refine_ls_number_reflns 4933
_refine_ls_number_restraints 0
_refine_ls_restrained_S_all 1.310
_refine_ls_R_factor_all 0.0886
_refine_ls_R_factor_gt 0.0832
_refine_ls_shift/su_max 0.000
_refine_ls_shift/su_mean 0.000
_refine_ls_structure_factor_coef Fsqd
_refine_ls_weighting_details 'calc w = 1/[\s^2^(Fo^2^)+(0.0365P)^2^+12.633P] where P = (Fo^2^+2Fc^2^)/3'
_refine_ls_weighting_scheme calc
_refine_ls_wR_factor_gt 0.1702
_refine_ls_wR_factor_ref 0.1727
_reflns_number_gt 4577
_reflns_number_total 4933
_reflns_threshold_expression I>2\s(I)
_cod_data_source_file om6212.cif
_cod_data_source_block I
_cod_depositor_comments
;
The following automatic conversions were performed:
'_symmetry_cell_setting' value 'Orthorhombic' changed to 'orthorhombic'
according to '/home/saulius/struct/CIF-dictionaries/cif_core.dic'
dictionary named 'cif_core.dic' version 2.4.1 from 2010-06-29.

Automatic conversion script
Id: cif_fix_enum 1527 2010-12-29 10:47:43Z saulius 

The following automatic conversions were performed:

'_symmetry_cell_setting' value 'Orthorhombic' changed to
'orthorhombic' according to
/home/saulius/struct/CIF-dictionaries/cif_core.dic dictionary named
'cif_core.dic' version 2.4.1 from 2010-06-29.

Automatic conversion script
Id: cif_fix_values 1715 2011-07-08 13:25:40Z adriana 
;
_cod_original_sg_symbol_Hall '-P 2n 2ab '
_cod_database_code 2203341
_cod_database_fobs_code 2203341

loop_
_symmetry_equiv_pos_as_xyz
'x, y, z'
'-x+1/2, -y+1/2, z+1/2'
'-x, y, -z+1/2'
'x+1/2, -y+1/2, -z'
'-x, -y, -z'
'x-1/2, y-1/2, -z-1/2'
'x, -y, z-1/2'
'-x-1/2, y-1/2, z'

loop_
_atom_site_label
_atom_site_fract_x
_atom_site_fract_y
_atom_site_fract_z
_atom_site_U_iso_or_equiv
_atom_site_adp_type
_atom_site_calc_flag
_atom_site_refinement_flags
_atom_site_occupancy
_atom_site_type_symbol
Zn1 0.0000 0.24834(7) 0.7500 0.0370(2) Uani d S 1 Zn
S1 0.04589(4) 0.35234(11) 0.87614(10) 0.0426(3) Uani d . 1 S
S2 0.06616(5) 0.48584(13) 0.67356(11) 0.0532(4) Uani d . 1 S
S3 0.06389(5) 0.15031(12) 0.66921(11) 0.0471(3) Uani d . 1 S
S4 0.04831(6) 0.01933(14) 0.87377(13) 0.0602(4) Uani d . 1 S
N1 0.09481(15) 0.6255(4) 0.9085(4) 0.0467(10) Uani d . 1 N
N2 0.15086(14) 0.5054(4) 0.8636(4) 0.0487(11) Uani d . 1 N
N3 0.15755(16) -0.0146(4) 0.7756(4) 0.0569(12) Uani d . 1 N
N4 0.11174(19) -0.1240(4) 0.6775(4) 0.0602(13) Uani d . 1 N
C1 0.07224(16) 0.4553(4) 0.7992(4) 0.0362(10) Uani d . 1 C
C2 0.10609(15) 0.5287(4) 0.8582(4) 0.0364(10) Uani d . 1 C
C3 0.1361(2) 0.6778(6) 0.9585(5) 0.0636(17) Uani d . 1 C
C4 0.1754(2) 0.5969(6) 0.9225(6) 0.0644(17) Uani d . 1 C
C5 0.0486(2) 0.6753(5) 0.9188(5) 0.0567(14) Uani d . 1 C
C6 0.1751(2) 0.4133(6) 0.8062(6) 0.0690(18) Uani d . 1 C
C7 0.07492(17) 0.0479(4) 0.7624(4) 0.0408(11) Uani d . 1 C
C8 0.11540(18) -0.0299(4) 0.7369(4) 0.0436(11) Uani d . 1 C
C9 0.1889(2) -0.1070(6) 0.7368(6) 0.073(2) Uani d . 1 C
C10 0.1572(3) -0.1836(6) 0.6701(6) 0.081(2) Uani d . 1 C
C11 0.1732(2) 0.0798(6) 0.8435(6) 0.0743(19) Uani d . 1 C
C12 0.0700(3) -0.1684(6) 0.6278(6) 0.078(2) Uani d . 1 C
H3A 0.1333 0.6780 1.0349 0.076 Uiso calc R 1 H
H3B 0.1411 0.7579 0.9341 0.076 Uiso calc R 1 H
H4A 0.1973 0.6385 0.8777 0.077 Uiso calc R 1 H
H4B 0.1919 0.5640 0.9825 0.077 Uiso calc R 1 H
H5A 0.0279 0.6379 0.8693 0.085 Uiso calc R 1 H
H5B 0.0498 0.7583 0.9044 0.085 Uiso calc R 1 H
H5C 0.0373 0.6629 0.9894 0.085 Uiso calc R 1 H
H6A 0.1529 0.3577 0.7792 0.103 Uiso calc R 1 H
H6B 0.1964 0.3738 0.8530 0.103 Uiso calc R 1 H
H6C 0.1922 0.4474 0.7485 0.103 Uiso calc R 1 H
H11A 0.1942 0.1298 0.8051 0.112 Uiso calc R 1 H
H11B 0.1889 0.0473 0.9038 0.112 Uiso calc R 1 H
H11C 0.1468 0.1249 0.8667 0.112 Uiso calc R 1 H
H9A 0.2022 -0.1514 0.7949 0.088 Uiso calc R 1 H
H9B 0.2139 -0.0738 0.6945 0.088 Uiso calc R 1 H
H10A 0.1679 -0.1871 0.5975 0.098 Uiso calc R 1 H
H10B 0.1555 -0.2630 0.6983 0.098 Uiso calc R 1 H
H12A 0.0629 -0.2450 0.6556 0.116 Uiso calc R 1 H
H12B 0.0748 -0.1739 0.5528 0.116 Uiso calc R 1 H
H12C 0.0445 -0.1159 0.6419 0.116 Uiso calc R 1 H
Cl1 0.23770(5) 0.83606(13) 1.07541(13) 0.0573(4) Uani d . 1 Cl
O1 0.2002(3) 0.9039(7) 1.0482(7) 0.169(4) Uani d . 1 O
O2 0.2700(2) 0.8983(7) 1.1308(7) 0.153(4) Uani d . 1 O
O3 0.2569(3) 0.7753(7) 0.9892(6) 0.143(3) Uani d . 1 O
O4 0.2208(3) 0.7476(7) 1.1370(7) 0.158(3) Uani d . 1 O

loop_
_atom_site_aniso_label
_atom_site_aniso_U_11
_atom_site_aniso_U_22
_atom_site_aniso_U_33
_atom_site_aniso_U_12
_atom_site_aniso_U_13
_atom_site_aniso_U_23
Zn1 0.0338(4) 0.0327(4) 0.0445(4) 0.000 -0.0029(3) 0.000
S1 0.0423(6) 0.0433(6) 0.0421(6) -0.0118(5) -0.0048(5) 0.0034(5)
S2 0.0625(8) 0.0533(8) 0.0437(7) -0.0128(7) -0.0119(6) 0.0065(6)
S3 0.0494(7) 0.0424(7) 0.0494(7) 0.0144(5) 0.0058(6) 0.0106(6)
S4 0.0652(9) 0.0567(9) 0.0587(9) 0.0084(7) 0.0134(7) 0.0126(7)
N1 0.044(2) 0.043(2) 0.052(3) -0.0040(19) -0.006(2) -0.011(2)
N2 0.033(2) 0.049(2) 0.064(3) -0.0048(19) -0.006(2) -0.009(2)
N3 0.046(2) 0.052(3) 0.074(3) 0.012(2) -0.003(2) 0.005(2)
N4 0.072(3) 0.042(2) 0.067(3) 0.022(2) 0.001(3) -0.010(2)
C1 0.037(2) 0.031(2) 0.040(2) 0.0039(18) -0.0028(19) -0.0073(19)
C2 0.034(2) 0.036(2) 0.040(2) -0.0051(18) -0.0009(19) 0.0032(19)
C3 0.067(4) 0.064(4) 0.060(4) -0.026(3) -0.003(3) -0.021(3)
C4 0.051(3) 0.060(4) 0.082(4) -0.020(3) -0.018(3) -0.001(3)
C5 0.065(4) 0.049(3) 0.055(3) 0.002(3) 0.005(3) -0.006(3)
C6 0.043(3) 0.065(4) 0.099(5) 0.011(3) -0.007(3) -0.009(4)
C7 0.044(3) 0.032(2) 0.046(3) 0.0035(19) -0.007(2) 0.000(2)
C8 0.051(3) 0.036(2) 0.043(3) 0.009(2) 0.003(2) 0.010(2)
C9 0.055(4) 0.062(4) 0.103(6) 0.023(3) 0.020(4) 0.027(4)
C10 0.093(5) 0.071(4) 0.080(5) 0.048(4) 0.021(4) 0.002(4)
C11 0.059(4) 0.072(4) 0.093(5) -0.001(3) -0.011(4) 0.002(4)
C12 0.114(6) 0.056(4) 0.062(4) 0.017(4) -0.024(4) -0.009(3)
Cl1 0.0600(8) 0.0472(7) 0.0646(9) -0.0074(6) -0.0106(7) 0.0025(7)
O1 0.173(7) 0.122(6) 0.211(9) 0.046(5) -0.121(7) -0.013(6)
O2 0.085(4) 0.131(6) 0.243(9) 0.005(4) -0.050(5) -0.104(6)
O3 0.145(6) 0.158(7) 0.126(6) -0.039(5) 0.034(5) -0.064(5)
O4 0.210(9) 0.125(6) 0.138(6) -0.024(6) 0.043(6) 0.050(5)

loop_
_atom_type_symbol
_atom_type_description
_atom_type_scat_dispersion_real
_atom_type_scat_dispersion_imag
_atom_type_scat_source
C C 0.0033 0.0016 'International Tables Vol C Tables 4.2.6.8 and 6.1.1.4'
H H 0.0000 0.0000 'International Tables Vol C Tables 4.2.6.8 and 6.1.1.4'
N N 0.0061 0.0033 'International Tables Vol C Tables 4.2.6.8 and 6.1.1.4'
O O 0.0106 0.0060 'International Tables Vol C Tables 4.2.6.8 and 6.1.1.4'
S S 0.1246 0.1234 'International Tables Vol C Tables 4.2.6.8 and 6.1.1.4'
Cl Cl 0.1484 0.1585 'International Tables Vol C Tables 4.2.6.8 and 6.1.1.4'
Zn Zn 0.2839 1.4301 'International Tables Vol C Tables 4.2.6.8 and 6.1.1.4'

loop_
_geom_angle_atom_site_label_1
_geom_angle_atom_site_label_2
_geom_angle_atom_site_label_3
_geom_angle_site_symmetry_1
_geom_angle_site_symmetry_3
_geom_angle
_geom_angle_publ_flag
C1 S1 Zn1 . . 101.75(16) no
C7 S3 Zn1 . . 99.65(18) no
S3 Zn1 S3 . 3_556 124.10(7) yes
S3 Zn1 S1 . . 95.41(5) yes
S3 Zn1 S1 3_556 . 111.75(4) yes
S3 Zn1 S1 . 3_556 111.75(4) yes
S3 Zn1 S1 3_556 3_556 95.41(5) yes
S1 Zn1 S1 . 3_556 120.55(7) yes
C2 C1 S2 . . 116.1(4) no
C2 C1 S1 . . 113.0(3) no
S2 C1 S1 . . 130.9(3) yes
N1 C2 N2 . . 112.6(4) no
N1 C2 C1 . . 123.7(4) no
N2 C2 C1 . . 123.6(4) no
N1 C3 C4 . . 102.9(4) no
N1 C3 H3A . . 111.2 no
C4 C3 H3A . . 111.2 no
N1 C3 H3B . . 111.2 no
C4 C3 H3B . . 111.2 no
H3A C3 H3B . . 109.1 no
N2 C4 C3 . . 103.0(4) no
N2 C4 H4A . . 111.2 no
C3 C4 H4A . . 111.2 no
N2 C4 H4B . . 111.2 no
C3 C4 H4B . . 111.2 no
H4A C4 H4B . . 109.1 no
N1 C5 H5A . . 109.5 no
N1 C5 H5B . . 109.5 no
H5A C5 H5B . . 109.5 no
N1 C5 H5C . . 109.5 no
H5A C5 H5C . . 109.5 no
H5B C5 H5C . . 109.5 no
N2 C6 H6A . . 109.5 no
N2 C6 H6B . . 109.5 no
H6A C6 H6B . . 109.5 no
N2 C6 H6C . . 109.5 no
H6A C6 H6C . . 109.5 no
H6B C6 H6C . . 109.5 no
C8 C7 S4 . . 115.5(4) no
C8 C7 S3 . . 113.8(4) no
S4 C7 S3 . . 130.7(3) yes
N4 C8 N3 . . 113.2(5) no
N4 C8 C7 . . 122.9(5) no
N3 C8 C7 . . 123.8(5) no
N3 C11 H11A . . 109.5 no
N3 C11 H11B . . 109.5 no
H11A C11 H11B . . 109.5 no
N3 C11 H11C . . 109.5 no
H11A C11 H11C . . 109.5 no
H11B C11 H11C . . 109.5 no
N3 C9 C10 . . 103.3(5) no
N3 C9 H9A . . 111.1 no
C10 C9 H9A . . 111.1 no
N3 C9 H9B . . 111.1 no
C10 C9 H9B . . 111.1 no
H9A C9 H9B . . 109.1 no
N4 C10 C9 . . 103.4(5) no
N4 C10 H10A . . 111.1 no
C9 C10 H10A . . 111.1 no
N4 C10 H10B . . 111.1 no
C9 C10 H10B . . 111.1 no
H10A C10 H10B . . 109.0 no
N4 C12 H12A . . 109.5 no
N4 C12 H12B . . 109.5 no
H12A C12 H12B . . 109.5 no
N4 C12 H12C . . 109.5 no
H12A C12 H12C . . 109.5 no
H12B C12 H12C . . 109.5 no
O2 Cl1 O4 . . 109.3(6) no
O2 Cl1 O1 . . 111.9(5) no
O4 Cl1 O1 . . 106.3(6) no
O2 Cl1 O3 . . 112.8(5) no
O4 Cl1 O3 . . 102.8(5) no
O1 Cl1 O3 . . 113.0(6) no
C2 N1 C5 . . 126.7(4) no
C2 N1 C3 . . 110.5(4) no
C5 N1 C3 . . 122.8(5) no
C2 N2 C6 . . 126.0(5) no
C2 N2 C4 . . 110.8(5) no
C6 N2 C4 . . 122.5(5) no
C8 N3 C11 . . 127.2(5) no
C8 N3 C9 . . 110.1(5) no
C11 N3 C9 . . 122.7(5) no
C8 N4 C12 . . 127.0(5) no
C8 N4 C10 . . 109.9(6) no
C12 N4 C10 . . 123.1(5) no

loop_
_geom_bond_atom_site_label_1
_geom_bond_atom_site_label_2
_geom_bond_site_symmetry_2
_geom_bond_distance
_geom_bond_publ_flag
S1 Zn1 . 2.3811(13) yes
S3 Zn1 . 2.3747(13) yes
Zn1 S3 3_556 2.3747(13) yes
Zn1 S1 3_556 2.3811(13) yes
C1 C2 . 1.481(6) yes
C1 S2 . 1.636(5) yes
C1 S1 . 1.698(5) yes
C2 N1 . 1.310(6) yes
C2 N2 . 1.313(6) yes
C3 N1 . 1.469(7) no
C3 C4 . 1.523(9) no
C3 H3A . 0.9700 no
C3 H3B . 0.9700 no
C4 N2 . 1.459(7) no
C4 H4A . 0.9700 no
C4 H4B . 0.9700 no
C5 N1 . 1.448(7) no
C5 H5A . 0.9600 no
C5 H5B . 0.9600 no
C5 H5C . 0.9600 no
C6 N2 . 1.451(7) no
C6 H6A . 0.9600 no
C6 H6B . 0.9600 no
C6 H6C . 0.9600 no
C7 C8 . 1.494(7) yes
C7 S4 . 1.635(5) yes
C7 S3 . 1.685(5) yes
C8 N4 . 1.309(7) yes
C8 N3 . 1.315(7) yes
C11 N3 . 1.444(8) no
C11 H11A . 0.9600 no
C11 H11B . 0.9600 no
C11 H11C . 0.9600 no
C9 N3 . 1.465(7) no
C9 C10 . 1.514(11) no
C9 H9A . 0.9700 no
C9 H9B . 0.9700 no
C10 N4 . 1.472(7) no
C10 H10A . 0.9700 no
C10 H10B . 0.9700 no
C12 N4 . 1.444(9) no
C12 H12A . 0.9600 no
C12 H12B . 0.9600 no
C12 H12C . 0.9600 no
Cl1 O2 . 1.360(6) no
Cl1 O4 . 1.361(7) no
Cl1 O1 . 1.366(7) no
Cl1 O3 . 1.403(7) no

loop_
_geom_contact_atom_site_label_1
_geom_contact_atom_site_label_2
_geom_contact_distance
_geom_contact_site_symmetry_2
_geom_contact_publ_flag
Zn1 S2 3.4358(15) . yes
Zn1 S4 3.3361(15) . yes
S2 Zn1 3.4358(15) 3_556 yes
S4 Zn1 3.3361(15) 3_556 yes

loop_
_geom_torsion_atom_site_label_1
_geom_torsion_atom_site_label_2
_geom_torsion_atom_site_label_3
_geom_torsion_atom_site_label_4
_geom_torsion_site_symmetry_4
_geom_torsion
_geom_torsion_publ_flag
S2 C1 C2 N1 . 91.9(5) no
S1 C1 C2 N1 . -87.9(5) no
S2 C1 C2 N2 . -86.5(5) no
S1 C1 C2 N2 . 93.7(5) no
N1 C3 C4 N2 . -3.8(6) no
S4 C7 C8 N4 . 94.6(6) no
S3 C7 C8 N4 . -84.6(6) no
S4 C7 C8 N3 . -82.0(6) no
S3 C7 C8 N3 . 98.9(5) no
N3 C9 C10 N4 . 1.1(7) no
N2 C2 N1 C5 . -179.4(5) no
C1 C2 N1 C5 . 2.1(8) no
N2 C2 N1 C3 . -1.3(6) no
C1 C2 N1 C3 . -179.8(5) no
C4 C3 N1 C2 . 3.3(7) no
C4 C3 N1 C5 . -178.5(5) no
N1 C2 N2 C6 . -172.2(6) no
C1 C2 N2 C6 . 6.3(9) no
N1 C2 N2 C4 . -1.5(7) no
C1 C2 N2 C4 . 177.0(5) no
C3 C4 N2 C2 . 3.4(7) no
C3 C4 N2 C6 . 174.5(6) no
N4 C8 N3 C11 . 179.9(6) no
C7 C8 N3 C11 . -3.2(9) no
N4 C8 N3 C9 . 2.1(7) no
C7 C8 N3 C9 . 179.0(5) no
C10 C9 N3 C8 . -1.9(7) no
C10 C9 N3 C11 . -179.9(6) no
N3 C8 N4 C12 . 176.8(6) no
C7 C8 N4 C12 . -0.1(9) no
N3 C8 N4 C10 . -1.3(7) no
C7 C8 N4 C10 . -178.2(5) no
C9 C10 N4 C8 . 0.0(7) no
C9 C10 N4 C12 . -178.2(6) no
C2 C1 S1 Zn1 . -176.1(3) no
S2 C1 S1 Zn1 . 4.2(4) no
C8 C7 S3 Zn1 . -178.5(3) no
S4 C7 S3 Zn1 . 2.4(4) no
C7 S3 Zn1 S3 3_556 -45.40(17) no
C7 S3 Zn1 S1 . 75.50(18) no
C7 S3 Zn1 S1 3_556 -158.52(18) no
C1 S1 Zn1 S3 . 72.91(16) no
C1 S1 Zn1 S3 3_556 -156.99(16) no
C1 S1 Zn1 S1 3_556 -46.30(16) no
